data_7213748
loop_
_publ_author_name
'Ma, Jian-Ping'
'Liu, Shao-Chen'
'Zhao, Chao-Wei'
'Zhang, Xiao-Meng'
'Sun, Chuan-Zhi'
'Dong, Yu-Bin'

_publ_section_title
;
 Reversible visual thermochromic coordination polymers via
 single-crystal-to-single-crystal transformation
;
_journal_issue 3
_journal_name_full CrystEngComm
_journal_page_first 304
_journal_paper_doi 10.1039/c3ce41886c
_journal_volume 16
_journal_year 2014
_chemical_formula_sum 'C28 H24 Cu F6 N12 O6 S4'
_chemical_formula_weight 930.37
_chemical_name_systematic
; 
 ? 
;
_space_group_IT_number 14
_symmetry_cell_setting monoclinic
_symmetry_space_group_name_Hall '-P 2yn'
_symmetry_space_group_name_H-M 'P 1 21/n 1'
_atom_sites_solution_hydrogens geom
_atom_sites_solution_primary direct
_atom_sites_solution_secondary difmap
_audit_creation_method SHELXL-97
_cell_angle_alpha 90.00
_cell_angle_beta 100.292(10)
_cell_angle_gamma 90.00
_cell_formula_units_Z 2
_cell_length_a 9.2249(9)
_cell_length_b 18.8564(13)
_cell_length_c 10.4413(11)
_cell_measurement_reflns_used 1367
_cell_measurement_temperature 353(2)
_cell_measurement_theta_max 28.4338
_cell_measurement_theta_min 2.4860
_cell_volume 1787.0(3)
_computing_cell_refinement 'Bruker FRAMBO'
_computing_data_collection 'Bruker FRAMBO'
_computing_data_reduction 'Bruker SAINT'
_computing_molecular_graphics 'Bruker SHELXTL'
_computing_publication_material 'Bruker SHELXTL'
_computing_structure_refinement 'SHELXL-97 (Sheldrick, 1997)'
_computing_structure_solution 'SHELXS-97 (Sheldrick, 1990)'
_diffrn_ambient_temperature 353(2)
_diffrn_measured_fraction_theta_full 0.999
_diffrn_measured_fraction_theta_max 0.999
_diffrn_measurement_device_type 'multiwire proportional'
_diffrn_measurement_method 'phi and omega scans'
_diffrn_radiation_monochromator graphite
_diffrn_radiation_source 'fine-focus sealed tube'
_diffrn_radiation_type MoK\a
_diffrn_radiation_wavelength 0.71073
_diffrn_reflns_av_R_equivalents 0.0352
_diffrn_reflns_av_sigmaI/netI 0.0574
_diffrn_reflns_limit_h_max 8
_diffrn_reflns_limit_h_min -11
_diffrn_reflns_limit_k_max 18
_diffrn_reflns_limit_k_min -22
_diffrn_reflns_limit_l_max 10
_diffrn_reflns_limit_l_min -12
_diffrn_reflns_number 6596
_diffrn_reflns_theta_full 25.50
_diffrn_reflns_theta_max 25.50
_diffrn_reflns_theta_min 2.49
_diffrn_standards_decay_% none
_diffrn_standards_interval_count 0.3
_diffrn_standards_interval_time 5
_diffrn_standards_number 7623
_exptl_absorpt_coefficient_mu 0.938
_exptl_absorpt_correction_T_max 0.9287
_exptl_absorpt_correction_T_min 0.7597
_exptl_absorpt_correction_type multi-scan
_exptl_absorpt_process_details sadabs
_exptl_crystal_colour green
_exptl_crystal_density_diffrn 1.729
_exptl_crystal_density_method 'not measured'
_exptl_crystal_description block
_exptl_crystal_F_000 942
_exptl_crystal_size_max 0.31
_exptl_crystal_size_mid 0.22
_exptl_crystal_size_min 0.08
_refine_diff_density_max 0.313
_refine_diff_density_min -0.444
_refine_diff_density_rms 0.066
_refine_ls_extinction_method none
_refine_ls_goodness_of_fit_ref 1.079
_refine_ls_hydrogen_treatment constr
_refine_ls_matrix_type full
_refine_ls_number_parameters 259
_refine_ls_number_reflns 3332
_refine_ls_number_restraints 0
_refine_ls_restrained_S_all 1.079
_refine_ls_R_factor_all 0.0689
_refine_ls_R_factor_gt 0.0444
_refine_ls_shift/su_max 0.000
_refine_ls_shift/su_mean 0.000
_refine_ls_structure_factor_coef Fsqd
_refine_ls_weighting_details 'calc w=1/[\s^2^(Fo^2^)+(0.0293P)^2^+0.6393P] where P=(Fo^2^+2Fc^2^)/3'
_refine_ls_weighting_scheme calc
_refine_ls_wR_factor_gt 0.0874
_refine_ls_wR_factor_ref 0.1007
_reflns_number_gt 2444
_reflns_number_total 3332
_reflns_threshold_expression >2sigma(I)
_cod_data_source_file c3ce41886c.txt
_cod_data_source_block exp_3
_cod_depositor_comments
;
The following automatic conversions were performed:

'_symmetry_cell_setting' value 'Monoclinic' changed to 'monoclinic'
according to
/usr/data/users/saulius/automatic-downloads/current/RSC/lib/dictionaries/cif_core.dic
dictionary named 'cif_core.dic' version 2.4.2 from 2011-04-26.

Automatic conversion script
Id: cif_fix_values 2281 2013-09-26 08:29:07Z andrius 
;
_cod_original_sg_symbol_H-M P2(1)/n
_cod_database_code 7213748

loop_
_symmetry_equiv_pos_as_xyz
'x, y, z'
'-x+1/2, y+1/2, -z+1/2'
'-x, -y, -z'
'x-1/2, -y-1/2, z-1/2'

loop_
_atom_site_label
_atom_site_type_symbol
_atom_site_fract_x
_atom_site_fract_y
_atom_site_fract_z
_atom_site_U_iso_or_equiv
_atom_site_adp_type
_atom_site_occupancy
_atom_site_symmetry_multiplicity
_atom_site_calc_flag
_atom_site_refinement_flags
C1 C 0.6766(5) -0.1127(2) 0.3261(4) 0.0526(10) Uani 1 1 d .
H1 H 0.5984 -0.1439 0.3259 0.063 Uiso 1 1 calc R
C2 C 0.7950(5) -0.1347(2) 0.2702(4) 0.0602(12) Uani 1 1 d .
H2 H 0.7961 -0.1797 0.2343 0.072 Uiso 1 1 calc R
C3 C 0.9099(5) -0.0889(2) 0.2688(4) 0.0537(11) Uani 1 1 d .
H3 H 0.9896 -0.1023 0.2309 0.064 Uiso 1 1 calc R
C4 C 0.9060(4) -0.0227(2) 0.3243(3) 0.0423(9) Uani 1 1 d .
H4 H 0.9835 0.0091 0.3259 0.051 Uiso 1 1 calc R
C5 C 0.7843(4) -0.00456(17) 0.3774(3) 0.0314(7) Uani 1 1 d .
C6 C 0.7630(3) 0.06337(16) 0.4398(3) 0.0284(7) Uani 1 1 d .
C7 C 0.7734(4) 0.17092(17) 0.5166(3) 0.0334(8) Uani 1 1 d .
C8 C 0.7424(4) 0.27921(19) 0.6808(4) 0.0469(10) Uani 1 1 d .
H8A H 0.6393 0.2665 0.6558 0.056 Uiso 1 1 calc R
H8B H 0.7825 0.2542 0.7604 0.056 Uiso 1 1 calc R
C9 C 0.7575(4) 0.35830(18) 0.7018(3) 0.0372(8) Uani 1 1 d .
C10 C 0.6814(4) 0.4049(2) 0.6123(4) 0.0483(10) Uani 1 1 d .
H10 H 0.6181 0.3880 0.5392 0.058 Uiso 1 1 calc R
C11 C 0.7001(5) 0.4762(2) 0.6322(4) 0.0540(11) Uani 1 1 d .
H11 H 0.6496 0.5083 0.5729 0.065 Uiso 1 1 calc R
C12 C 0.7941(4) 0.49985(19) 0.7404(4) 0.0435(9) Uani 1 1 d .
H12 H 0.8083 0.5484 0.7516 0.052 Uiso 1 1 calc R
C13 C 0.8463(4) 0.38656(18) 0.8101(3) 0.0370(8) Uani 1 1 d .
H13 H 0.8953 0.3556 0.8725 0.044 Uiso 1 1 calc R
C14 C 0.1660(5) 0.3734(3) 0.5721(5) 0.0702(14) Uani 1 1 d .
Cu1 Cu 0.5000 0.0000 0.5000 0.02879(17) Uani 1 2 d S
F1 F 0.2377(4) 0.43300(15) 0.6099(3) 0.1065(11) Uani 1 1 d .
F2 F 0.0560(4) 0.38908(18) 0.4768(4) 0.1127(11) Uani 1 1 d .
F3 F 0.1054(3) 0.35251(17) 0.6720(3) 0.1022(11) Uani 1 1 d .
N1 N 0.6700(3) -0.04973(15) 0.3795(3) 0.0385(7) Uani 1 1 d .
N2 N 0.8655(3) 0.45651(14) 0.8299(3) 0.0351(7) Uani 1 1 d .
N3 N 0.6485(3) 0.07467(13) 0.4961(2) 0.0294(6) Uani 1 1 d .
N4 N 0.8448(3) 0.12347(14) 0.4502(2) 0.0311(6) Uani 1 1 d .
N5 N 0.6536(3) 0.14235(14) 0.5465(3) 0.0354(7) Uani 1 1 d .
N6 N 0.9772(3) 0.13356(15) 0.4017(3) 0.0418(7) Uani 1 1 d .
H6B H 0.9584 0.1583 0.3288 0.050 Uiso 1 1 d R
H6A H 1.0380 0.1589 0.4576 0.050 Uiso 1 1 d R
O1 O 0.3568(4) 0.34327(17) 0.4327(3) 0.0802(10) Uani 1 1 d .
O2 O 0.3829(4) 0.29258(19) 0.6494(3) 0.0843(10) Uani 1 1 d .
O3 O 0.1942(3) 0.24951(15) 0.4781(3) 0.0704(9) Uani 1 1 d .
S1 S 0.28833(12) 0.30739(6) 0.52725(10) 0.0559(3) Uani 1 1 d .
S2 S 0.84258(12) 0.25513(5) 0.55270(10) 0.0508(3) Uani 1 1 d .

loop_
_atom_site_aniso_label
_atom_site_aniso_U_11
_atom_site_aniso_U_22
_atom_site_aniso_U_33
_atom_site_aniso_U_23
_atom_site_aniso_U_13
_atom_site_aniso_U_12
C1 0.064(3) 0.032(2) 0.060(3) -0.005(2) 0.004(2) -0.007(2)
C2 0.085(3) 0.038(2) 0.056(3) -0.013(2) 0.007(2) 0.002(2)
C3 0.068(3) 0.050(3) 0.046(2) -0.002(2) 0.018(2) 0.012(2)
C4 0.045(2) 0.041(2) 0.042(2) 0.0008(18) 0.0098(17) 0.0027(18)
C5 0.0392(19) 0.0246(17) 0.0285(17) 0.0044(15) 0.0015(14) 0.0011(16)
C6 0.0318(18) 0.0233(17) 0.0285(17) 0.0055(14) 0.0016(14) -0.0053(15)
C7 0.0377(19) 0.0220(18) 0.040(2) -0.0013(15) 0.0050(15) -0.0073(16)
C8 0.058(2) 0.034(2) 0.053(2) -0.0065(19) 0.0194(19) -0.0133(19)
C9 0.039(2) 0.032(2) 0.044(2) -0.0044(17) 0.0153(17) -0.0074(17)
C10 0.054(2) 0.045(2) 0.043(2) -0.006(2) 0.0034(18) -0.006(2)
C11 0.065(3) 0.041(2) 0.051(2) 0.005(2) 0.000(2) 0.010(2)
C12 0.053(2) 0.0258(19) 0.050(2) 0.0032(18) 0.0043(19) 0.0038(18)
C13 0.038(2) 0.028(2) 0.046(2) -0.0013(17) 0.0117(17) 0.0024(16)
C14 0.068(3) 0.075(4) 0.068(3) -0.021(3) 0.012(3) -0.028(3)
Cu1 0.0290(3) 0.0197(3) 0.0377(3) 0.0027(3) 0.0062(2) -0.0044(2)
F1 0.124(3) 0.078(2) 0.125(3) -0.051(2) 0.043(2) -0.042(2)
F2 0.096(2) 0.105(3) 0.127(3) -0.010(2) -0.010(2) 0.013(2)
F3 0.092(2) 0.131(3) 0.098(2) -0.043(2) 0.0551(18) -0.033(2)
N1 0.0431(18) 0.0267(16) 0.0435(17) -0.0017(14) 0.0019(14) -0.0060(14)
N2 0.0386(16) 0.0253(16) 0.0430(17) -0.0012(14) 0.0115(13) 0.0034(14)
N3 0.0298(15) 0.0220(14) 0.0361(15) 0.0011(12) 0.0053(12) -0.0027(12)
N4 0.0326(15) 0.0268(15) 0.0349(16) 0.0018(13) 0.0089(12) -0.0061(13)
N5 0.0354(16) 0.0261(15) 0.0457(17) -0.0013(13) 0.0102(13) -0.0048(13)
N6 0.0377(17) 0.0410(18) 0.0494(18) -0.0003(15) 0.0150(14) -0.0105(15)
O1 0.089(2) 0.090(2) 0.073(2) -0.0191(18) 0.0430(18) -0.041(2)
O2 0.077(2) 0.098(3) 0.072(2) -0.010(2) -0.0043(18) -0.003(2)
O3 0.081(2) 0.062(2) 0.074(2) -0.0272(16) 0.0283(17) -0.0368(17)
S1 0.0542(6) 0.0624(7) 0.0541(7) -0.0157(6) 0.0173(5) -0.0204(6)
S2 0.0595(7) 0.0302(5) 0.0699(7) -0.0135(5) 0.0308(5) -0.0192(5)

loop_
_atom_type_symbol
_atom_type_description
_atom_type_scat_dispersion_real
_atom_type_scat_dispersion_imag
_atom_type_scat_source
C C 0.0033 0.0016 'International Tables Vol C Tables 4.2.6.8 and 6.1.1.4'
H H 0.0000 0.0000 'International Tables Vol C Tables 4.2.6.8 and 6.1.1.4'
O O 0.0106 0.0060 'International Tables Vol C Tables 4.2.6.8 and 6.1.1.4'
S S 0.1246 0.1234 'International Tables Vol C Tables 4.2.6.8 and 6.1.1.4'
Cu Cu 0.3201 1.2651 'International Tables Vol C Tables 4.2.6.8 and 6.1.1.4'
N N 0.0061 0.0033 'International Tables Vol C Tables 4.2.6.8 and 6.1.1.4'
F F 0.0171 0.0103 'International Tables Vol C Tables 4.2.6.8 and 6.1.1.4'

loop_
_geom_angle_atom_site_label_1
_geom_angle_atom_site_label_2
_geom_angle_atom_site_label_3
_geom_angle
_geom_angle_site_symmetry_1
_geom_angle_site_symmetry_3
N1 C1 C2 123.0(4) . .
N1 C1 H1 118.5 . .
C2 C1 H1 118.5 . .
C3 C2 C1 119.0(4) . .
C3 C2 H2 120.5 . .
C1 C2 H2 120.5 . .
C2 C3 C4 119.2(4) . .
C2 C3 H3 120.4 . .
C4 C3 H3 120.4 . .
C3 C4 C5 118.4(4) . .
C3 C4 H4 120.8 . .
C5 C4 H4 120.8 . .
N1 C5 C4 122.7(3) . .
N1 C5 C6 112.0(3) . .
C4 C5 C6 125.3(3) . .
N3 C6 N4 108.0(3) . .
N3 C6 C5 121.5(3) . .
N4 C6 C5 130.5(3) . .
N5 C7 N4 110.6(3) . .
N5 C7 S2 128.1(3) . .
N4 C7 S2 121.2(2) . .
C9 C8 S2 107.9(2) . .
C9 C8 H8A 110.1 . .
S2 C8 H8A 110.1 . .
C9 C8 H8B 110.1 . .
S2 C8 H8B 110.1 . .
H8A C8 H8B 108.4 . .
C13 C9 C10 117.7(3) . .
C13 C9 C8 121.8(3) . .
C10 C9 C8 120.5(3) . .
C11 C10 C9 119.2(4) . .
C11 C10 H10 120.4 . .
C9 C10 H10 120.4 . .
C10 C11 C12 119.3(4) . .
C10 C11 H11 120.3 . .
C12 C11 H11 120.3 . .
N2 C12 C11 122.8(3) . .
N2 C12 H12 118.6 . .
C11 C12 H12 118.6 . .
N2 C13 C9 123.3(3) . .
N2 C13 H13 118.4 . .
C9 C13 H13 118.4 . .
F2 C14 F1 108.1(5) . .
F2 C14 F3 106.5(4) . .
F1 C14 F3 106.0(4) . .
F2 C14 S1 113.1(3) . .
F1 C14 S1 111.1(3) . .
F3 C14 S1 111.8(4) . .
N3 Cu1 N3 180.00(10) . 3_656
N3 Cu1 N2 89.36(10) . 2_646
N3 Cu1 N2 90.64(10) 3_656 2_646
N3 Cu1 N2 90.64(10) . 4_565
N3 Cu1 N2 89.36(10) 3_656 4_565
N2 Cu1 N2 180.0 2_646 4_565
N3 Cu1 N1 104.87(10) . 3_656
N3 Cu1 N1 75.13(10) 3_656 3_656
N2 Cu1 N1 92.95(10) 2_646 3_656
N2 Cu1 N1 87.05(10) 4_565 3_656
N3 Cu1 N1 75.13(10) . .
N3 Cu1 N1 104.87(10) 3_656 .
N2 Cu1 N1 87.05(10) 2_646 .
N2 Cu1 N1 92.95(10) 4_565 .
N1 Cu1 N1 180.00(10) 3_656 .
C1 N1 C5 117.7(3) . .
C1 N1 Cu1 131.7(2) . .
C5 N1 Cu1 110.4(2) . .
C12 N2 C13 117.5(3) . .
C12 N2 Cu1 119.4(2) . 2_656
C13 N2 Cu1 123.1(2) . 2_656
C6 N3 N5 110.2(2) . .
C6 N3 Cu1 120.7(2) . .
N5 N3 Cu1 129.09(19) . .
C6 N4 C7 106.0(2) . .
C6 N4 N6 125.9(3) . .
C7 N4 N6 128.0(3) . .
C7 N5 N3 105.2(2) . .
N4 N6 H6B 109.3 . .
N4 N6 H6A 109.0 . .
H6B N6 H6A 106.8 . .
O3 S1 O1 115.23(17) . .
O3 S1 O2 113.8(2) . .
O1 S1 O2 115.5(2) . .
O3 S1 C14 104.6(2) . .
O1 S1 C14 103.1(2) . .
O2 S1 C14 102.3(2) . .
C7 S2 C8 100.02(16) . .

loop_
_geom_bond_atom_site_label_1
_geom_bond_atom_site_label_2
_geom_bond_distance
_geom_bond_site_symmetry_2
C1 N1 1.318(4) .
C1 C2 1.390(5) .
C1 H1 0.9300 .
C2 C3 1.369(5) .
C2 H2 0.9300 .
C3 C4 1.380(5) .
C3 H3 0.9300 .
C4 C5 1.381(4) .
C4 H4 0.9300 .
C5 N1 1.358(4) .
C5 C6 1.466(4) .
C6 N3 1.315(4) .
C6 N4 1.355(4) .
C7 N5 1.316(4) .
C7 N4 1.370(4) .
C7 S2 1.728(3) .
C8 C9 1.510(5) .
C8 S2 1.814(3) .
C8 H8A 0.9700 .
C8 H8B 0.9700 .
C9 C13 1.379(5) .
C9 C10 1.380(5) .
C10 C11 1.366(5) .
C10 H10 0.9300 .
C11 C12 1.371(5) .
C11 H11 0.9300 .
C12 N2 1.325(4) .
C12 H12 0.9300 .
C13 N2 1.342(4) .
C13 H13 0.9300 .
C14 F2 1.321(6) .
C14 F1 1.328(5) .
C14 F3 1.328(5) .
C14 S1 1.798(5) .
Cu1 N3 1.970(2) .
Cu1 N3 1.970(2) 3_656
Cu1 N2 2.140(3) 2_646
Cu1 N2 2.140(3) 4_565
Cu1 N1 2.372(3) 3_656
Cu1 N1 2.372(3) .
N2 Cu1 2.140(3) 2_656
N3 N5 1.378(3) .
N4 N6 1.416(3) .
N6 H6B 0.8827 .
N6 H6A 0.8759 .
O1 S1 1.434(3) .
O2 S1 1.438(3) .
O3 S1 1.431(3) .

loop_
_geom_hbond_atom_site_label_D
_geom_hbond_atom_site_label_H
_geom_hbond_atom_site_label_A
_geom_hbond_distance_DH
_geom_hbond_distance_HA
_geom_hbond_distance_DA
_geom_hbond_angle_DHA
_geom_hbond_site_symmetry_A
N6 H6B O2 0.88 2.09 2.969(4) 170.8 4_665
N6 H6A O3 0.88 2.22 2.976(4) 144.3 1_655

loop_
_geom_torsion_atom_site_label_1
_geom_torsion_atom_site_label_2
_geom_torsion_atom_site_label_3
_geom_torsion_atom_site_label_4
_geom_torsion
_geom_torsion_site_symmetry_1
_geom_torsion_site_symmetry_4
N1 C1 C2 C3 -0.7(6) . .
C1 C2 C3 C4 0.8(6) . .
C2 C3 C4 C5 -1.1(6) . .
C3 C4 C5 N1 1.4(5) . .
C3 C4 C5 C6 180.0(3) . .
N1 C5 C6 N3 3.6(4) . .
C4 C5 C6 N3 -175.2(3) . .
N1 C5 C6 N4 -175.0(3) . .
C4 C5 C6 N4 6.2(6) . .
S2 C8 C9 C13 -106.7(3) . .
S2 C8 C9 C10 73.6(4) . .
C13 C9 C10 C11 1.9(5) . .
C8 C9 C10 C11 -178.4(3) . .
C9 C10 C11 C12 0.1(6) . .
C10 C11 C12 N2 -2.0(6) . .
C10 C9 C13 N2 -2.3(5) . .
C8 C9 C13 N2 178.0(3) . .
C2 C1 N1 C5 0.9(6) . .
C2 C1 N1 Cu1 -173.0(3) . .
C4 C5 N1 C1 -1.2(5) . .
C6 C5 N1 C1 180.0(3) . .
C4 C5 N1 Cu1 173.9(3) . .
C6 C5 N1 Cu1 -4.9(3) . .
N3 Cu1 N1 C1 178.3(4) . .
N3 Cu1 N1 C1 -1.7(4) 3_656 .
N2 Cu1 N1 C1 88.2(3) 2_646 .
N2 Cu1 N1 C1 -91.8(3) 4_565 .
N1 Cu1 N1 C1 -26(100) 3_656 .
N3 Cu1 N1 C5 4.1(2) . .
N3 Cu1 N1 C5 -175.9(2) 3_656 .
N2 Cu1 N1 C5 -86.0(2) 2_646 .
N2 Cu1 N1 C5 94.0(2) 4_565 .
N1 Cu1 N1 C5 160(100) 3_656 .
C11 C12 N2 C13 1.7(5) . .
C11 C12 N2 Cu1 -176.6(3) . 2_656
C9 C13 N2 C12 0.5(5) . .
C9 C13 N2 Cu1 178.7(2) . 2_656
N4 C6 N3 N5 -0.8(3) . .
C5 C6 N3 N5 -179.7(3) . .
N4 C6 N3 Cu1 179.21(19) . .
C5 C6 N3 Cu1 0.3(4) . .
N3 Cu1 N3 C6 -37(100) 3_656 .
N2 Cu1 N3 C6 84.8(2) 2_646 .
N2 Cu1 N3 C6 -95.2(2) 4_565 .
N1 Cu1 N3 C6 177.7(2) 3_656 .
N1 Cu1 N3 C6 -2.3(2) . .
N3 Cu1 N3 N5 143(100) 3_656 .
N2 Cu1 N3 N5 -95.2(3) 2_646 .
N2 Cu1 N3 N5 84.8(3) 4_565 .
N1 Cu1 N3 N5 -2.3(3) 3_656 .
N1 Cu1 N3 N5 177.7(3) . .
N3 C6 N4 C7 0.4(3) . .
C5 C6 N4 C7 179.2(3) . .
N3 C6 N4 N6 -179.8(3) . .
C5 C6 N4 N6 -1.0(5) . .
N5 C7 N4 C6 0.1(4) . .
S2 C7 N4 C6 179.3(2) . .
N5 C7 N4 N6 -179.7(3) . .
S2 C7 N4 N6 -0.5(5) . .
N4 C7 N5 N3 -0.6(4) . .
S2 C7 N5 N3 -179.7(3) . .
C6 N3 N5 C7 0.9(4) . .
Cu1 N3 N5 C7 -179.2(2) . .
F2 C14 S1 O3 -53.2(4) . .
F1 C14 S1 O3 -174.9(3) . .
F3 C14 S1 O3 66.9(4) . .
F2 C14 S1 O1 67.7(4) . .
F1 C14 S1 O1 -54.0(4) . .
F3 C14 S1 O1 -172.2(3) . .
F2 C14 S1 O2 -172.1(4) . .
F1 C14 S1 O2 66.2(4) . .
F3 C14 S1 O2 -51.9(4) . .
N5 C7 S2 C8 17.2(4) . .
N4 C7 S2 C8 -161.9(3) . .
C9 C8 S2 C7 -165.4(3) . .
